data_1101000
loop_
_publ_author_name
'Hashimoto, Masao'
'Tajima, Fukue'
'Eda, Kazuo'
'Yamamura, Kimiaki'
'Okazaki, Tadashi'

_publ_section_title
;
 Exploration of plastic-like phases in alkylurea systems.
 A thermal and X-ray study
;
_journal_issue 1-3
_journal_name_full 'Journal of Molecular Structure'
_journal_page_first 23
_journal_page_last 33
_journal_paper_doi 10.1016/j.molstruc.2004.08.008
_journal_volume 734
_journal_year 2005
_chemical_formula_moiety 'C9 H20 N2 O'
_chemical_formula_sum 'C9 H20 N2 O'
_chemical_formula_weight 172.27
_chemical_melting_point 374.6
_chemical_name_common n-octylurea
_space_group_IT_number 14
_symmetry_cell_setting monoclinic
_symmetry_space_group_name_Hall '-P 2ybc'
_symmetry_space_group_name_H-M 'P 1 21/c 1'
_atom_sites_solution_hydrogens geom
_atom_sites_solution_primary direct
_atom_sites_solution_secondary difmap
_cell_angle_alpha 90.00
_cell_angle_beta 93.17(3)
_cell_angle_gamma 90.00
_cell_formula_units_Z 4
_cell_length_a 16.407(18)
_cell_length_b 7.558(9)
_cell_length_c 9.321(11)
_cell_measurement_reflns_used 635
_cell_measurement_temperature 360(2)
_cell_measurement_theta_max 22.561
_cell_measurement_theta_min 2.968
_cell_volume 1154(2)
_diffrn_ambient_temperature 360(2)
_diffrn_measured_fraction_theta_full 0.674
_diffrn_measured_fraction_theta_max 0.674
_diffrn_measurement_device_type 'CCD area detector'
_diffrn_measurement_method 'phi and omega scans'
_diffrn_radiation_monochromator graphite
_diffrn_radiation_source 'fine-focus sealed tube'
_diffrn_radiation_type MoK\a
_diffrn_radiation_wavelength 0.71073
_diffrn_reflns_av_R_equivalents 0.0697
_diffrn_reflns_av_sigmaI/netI 0.1026
_diffrn_reflns_limit_h_max 15
_diffrn_reflns_limit_h_min -11
_diffrn_reflns_limit_k_max 9
_diffrn_reflns_limit_k_min -9
_diffrn_reflns_limit_l_max 5
_diffrn_reflns_limit_l_min -11
_diffrn_reflns_number 2754
_diffrn_reflns_theta_full 27.20
_diffrn_reflns_theta_max 27.20
_diffrn_reflns_theta_min 2.49
_exptl_absorpt_coefficient_mu 0.065
_exptl_absorpt_correction_T_max 0.9820
_exptl_absorpt_correction_T_min 0.0382
_exptl_absorpt_correction_type empirical
_exptl_absorpt_process_details 'program SADABS ver. 2.03(Sheldrick)'
_exptl_crystal_colour colorless
_exptl_crystal_density_diffrn 0.992
_exptl_crystal_density_method 'not measured'
_exptl_crystal_F_000 384
_exptl_crystal_size_max 0.53
_exptl_crystal_size_mid 0.41
_exptl_crystal_size_min 0.28
_refine_diff_density_max 0.306
_refine_diff_density_min -0.203
_refine_diff_density_rms 0.084
_refine_ls_extinction_coef ?
_refine_ls_extinction_method none
_refine_ls_goodness_of_fit_ref 0.781
_refine_ls_hydrogen_treatment mixed
_refine_ls_matrix_type full
_refine_ls_number_parameters 122
_refine_ls_number_reflns 1734
_refine_ls_number_restraints 0
_refine_ls_restrained_S_all 0.781
_refine_ls_R_factor_all 0.2218
_refine_ls_R_factor_gt 0.1206
_refine_ls_shift/su_max 0.000
_refine_ls_shift/su_mean 0.000
_refine_ls_structure_factor_coef Fsqd
_refine_ls_weighting_details 'calc w=1/[\s^2^(Fo^2^)+(0.2000P)^2^+0.0000P] where P=(Fo^2^+2Fc^2^)/3'
_refine_ls_weighting_scheme calc
_refine_ls_wR_factor_gt 0.2751
_refine_ls_wR_factor_ref 0.3131
_reflns_number_gt 561
_reflns_number_total 1734
_reflns_threshold_expression >2sigma(I)
_cod_original_sg_symbol_H-M 'P 21/c'
_cod_database_code 1101000

loop_
_symmetry_equiv_pos_as_xyz
'x, y, z'
'-x, y+1/2, -z+1/2'
'-x, -y, -z'
'x, -y-1/2, z-1/2'

loop_
_atom_site_label
_atom_site_type_symbol
_atom_site_fract_x
_atom_site_fract_y
_atom_site_fract_z
_atom_site_U_iso_or_equiv
_atom_site_adp_type
_atom_site_occupancy
_atom_site_symmetry_multiplicity
_atom_site_calc_flag
_atom_site_refinement_flags
_atom_site_disorder_assembly
_atom_site_disorder_group
C1 C 0.6362(4) 0.5016(7) 0.0477(5) 0.149(3) Uani 1 1 d . . .
H1A H 0.5934 0.5555 -0.0137 0.178 Uiso 1 1 calc R . .
H1B H 0.6752 0.4486 -0.0139 0.178 Uiso 1 1 calc R . .
C2 C 0.6768(5) 0.6381(8) 0.1339(6) 0.156(3) Uani 1 1 d . . .
H2A H 0.7188 0.5832 0.1962 0.187 Uiso 1 1 calc R . .
H2B H 0.6374 0.6910 0.1949 0.187 Uiso 1 1 calc R . .
C3 C 0.7149(5) 0.7812(9) 0.0509(7) 0.177(3) Uani 1 1 d . . .
H3A H 0.7507 0.7273 -0.0160 0.212 Uiso 1 1 calc R . .
H3B H 0.6721 0.8427 -0.0052 0.212 Uiso 1 1 calc R . .
C4 C 0.7626(6) 0.9135(12) 0.1386(7) 0.198(4) Uani 1 1 d . . .
H4A H 0.7256 0.9739 0.1999 0.237 Uiso 1 1 calc R . .
H4B H 0.8021 0.8505 0.2009 0.237 Uiso 1 1 calc R . .
C5 C 0.8063(7) 1.0476(14) 0.0589(10) 0.249(5) Uani 1 1 d . . .
H5A H 0.8437 0.9876 -0.0018 0.299 Uiso 1 1 calc R . .
H5B H 0.7670 1.1105 -0.0036 0.299 Uiso 1 1 calc R . .
C6 C 0.8524(9) 1.1769(18) 0.1463(14) 0.306(7) Uani 1 1 d . . .
H6A H 0.8147 1.2284 0.2112 0.367 Uiso 1 1 calc R . .
H6B H 0.8924 1.1113 0.2054 0.367 Uiso 1 1 calc R . .
C7 C 0.8939(11) 1.318(3) 0.0854(19) 0.348(10) Uani 1 1 d . . .
C8A C 0.936(2) 1.451(4) 0.181(3) 0.205(11) Uani 0.35 1 d P . .
C8B C 0.979(2) 1.278(8) 0.128(6) 0.54(4) Uani 0.65 1 d P . .
C1U C 0.5651(3) 0.2237(7) 0.0761(4) 0.117(2) Uani 1 1 d . . .
N1 N 0.6008(3) 0.3643(6) 0.1321(4) 0.130(2) Uani 1 1 d . . .
N2 N 0.5355(3) 0.1071(5) 0.1659(3) 0.133(2) Uani 1 1 d . . .
H3 H 0.5116 0.0130 0.1330 0.160 Uiso 1 1 calc R . .
H2 H 0.5401 0.1256 0.2571 0.160 Uiso 1 1 calc R . .
O1 O 0.5594(2) 0.2010(4) -0.0577(2) 0.1253(17) Uani 1 1 d . . .
H1 H 0.608(3) 0.388(5) 0.232(5) 0.121(14) Uiso 1 1 d . . .

loop_
_atom_site_aniso_label
_atom_site_aniso_U_11
_atom_site_aniso_U_22
_atom_site_aniso_U_33
_atom_site_aniso_U_23
_atom_site_aniso_U_13
_atom_site_aniso_U_12
C1 0.260(8) 0.126(4) 0.061(3) -0.003(3) 0.010(4) -0.026(4)
C2 0.234(9) 0.154(5) 0.080(4) -0.003(4) 0.011(4) -0.027(5)
C3 0.298(10) 0.142(5) 0.091(4) -0.007(4) 0.023(5) -0.047(6)
C4 0.284(11) 0.188(7) 0.121(5) -0.008(6) 0.014(6) -0.055(7)
C5 0.364(15) 0.230(9) 0.156(7) -0.011(7) 0.040(8) -0.125(10)
C6 0.43(2) 0.289(13) 0.201(12) -0.009(10) 0.027(12) -0.168(14)
C7 0.38(3) 0.42(3) 0.246(16) 0.029(14) 0.051(18) -0.14(2)
C8A 0.08(3) 0.30(3) 0.22(3) -0.06(2) -0.060(17) -0.04(2)
C8B 0.27(5) 0.66(7) 0.70(7) 0.28(6) 0.14(5) 0.05(5)
C1U 0.213(7) 0.102(3) 0.037(2) -0.003(2) 0.007(3) 0.007(4)
N1 0.237(6) 0.123(3) 0.0306(18) -0.009(2) 0.010(2) -0.028(3)
N2 0.256(6) 0.119(3) 0.0249(16) 0.0054(17) 0.009(2) -0.021(3)
O1 0.233(5) 0.125(2) 0.0166(13) -0.0048(13) -0.0044(16) -0.012(2)

loop_
_geom_angle_atom_site_label_1
_geom_angle_atom_site_label_2
_geom_angle_atom_site_label_3
_geom_angle
_geom_angle_site_symmetry_1
_geom_angle_site_symmetry_3
_geom_angle_publ_flag
N1 C1 C2 113.3(4) . . ?
N1 C1 H1A 108.9 . . ?
C2 C1 H1A 108.9 . . ?
N1 C1 H1B 108.9 . . ?
C2 C1 H1B 108.9 . . ?
H1A C1 H1B 107.7 . . ?
C1 C2 C3 115.0(5) . . ?
C1 C2 H2A 108.5 . . ?
C3 C2 H2A 108.5 . . ?
C1 C2 H2B 108.5 . . ?
C3 C2 H2B 108.5 . . ?
H2A C2 H2B 107.5 . . ?
C4 C3 C2 115.2(6) . . ?
C4 C3 H3A 108.5 . . ?
C2 C3 H3A 108.5 . . ?
C4 C3 H3B 108.5 . . ?
C2 C3 H3B 108.5 . . ?
H3A C3 H3B 107.5 . . ?
C5 C4 C3 116.3(7) . . ?
C5 C4 H4A 108.2 . . ?
C3 C4 H4A 108.2 . . ?
C5 C4 H4B 108.2 . . ?
C3 C4 H4B 108.2 . . ?
H4A C4 H4B 107.4 . . ?
C6 C5 C4 115.7(9) . . ?
C6 C5 H5A 108.4 . . ?
C4 C5 H5A 108.4 . . ?
C6 C5 H5B 108.4 . . ?
C4 C5 H5B 108.4 . . ?
H5A C5 H5B 107.4 . . ?
C7 C6 C5 122.2(13) . . ?
C7 C6 H6A 106.8 . . ?
C5 C6 H6A 106.8 . . ?
C7 C6 H6B 106.8 . . ?
C5 C6 H6B 106.8 . . ?
H6A C6 H6B 106.6 . . ?
C6 C7 C8B 102(3) . . ?
C6 C7 C8A 119.4(18) . . ?
C8B C7 C8A 64(3) . . ?
O1 C1U N1 120.9(4) . . ?
O1 C1U N2 121.7(5) . . ?
N1 C1U N2 117.4(4) . . ?
C1U N1 C1 123.5(4) . . ?
C1U N1 H1 125(3) . . ?
C1 N1 H1 112(3) . . ?
C1U N2 H3 120.0 . . ?
C1U N2 H2 120.0 . . ?
H3 N2 H2 120.0 . . ?

loop_
_geom_bond_atom_site_label_1
_geom_bond_atom_site_label_2
_geom_bond_distance
_geom_bond_site_symmetry_2
_geom_bond_publ_flag
C1 N1 1.443(6) . ?
C1 C2 1.448(8) . ?
C1 H1A 0.9700 . ?
C1 H1B 0.9700 . ?
C2 C3 1.487(7) . ?
C2 H2A 0.9700 . ?
C2 H2B 0.9700 . ?
C3 C4 1.487(9) . ?
C3 H3A 0.9700 . ?
C3 H3B 0.9700 . ?
C4 C5 1.468(9) . ?
C4 H4A 0.9700 . ?
C4 H4B 0.9700 . ?
C5 C6 1.456(12) . ?
C5 H5A 0.9700 . ?
C5 H5B 0.9700 . ?
C6 C7 1.401(18) . ?
C6 H6A 0.9700 . ?
C6 H6B 0.9700 . ?
C7 C8B 1.46(4) . ?
C7 C8A 1.49(2) . ?
C1U O1 1.257(5) . ?
C1U N1 1.308(6) . ?
C1U N2 1.326(5) . ?
N1 H1 0.95(5) . ?
N2 H3 0.8600 . ?
N2 H2 0.8600 . ?
